data_1542390
loop_
_publ_author_name
'Shi, Yi-Ming'
'Cai, Song-Liang'
'Li, Xiao-Nian'
'Liu, Miao'
'Shang, Shan-Zhai'
'Du, Xue'
'Xiao, Wei-Lie'
'Pu, Jian-Xin'
'Sun, Han-Dong'

_publ_section_title
;
 LC-UV-Guided Isolation and Structure Determination of Lancolide E: A
 Nortriterpenoid with a Tetracyclo[5.4.0.0(2,4).0(3,7)]undecane-Bridged
 System from a &quot;Talented&quot; Schisandra Plant.
;
_journal_issue 1
_journal_name_full 'Organic letters'
_journal_page_first 100
_journal_page_last 103
_journal_paper_doi 10.1021/acs.orglett.5b03334
_journal_volume 18
_journal_year 2016
_chemical_absolute_configuration unk
_chemical_formula_moiety 'C29 H32 O10, 3(H2 O)'
_chemical_formula_sum 'C29 H38 O13'
_chemical_formula_weight 594.55
_chemical_name_systematic
; 
 ? 
;
_space_group_IT_number 4
_symmetry_cell_setting monoclinic
_symmetry_space_group_name_Hall 'P 2yb'
_symmetry_space_group_name_H-M 'P 1 21 1'
_atom_sites_solution_hydrogens geom
_atom_sites_solution_primary direct
_atom_sites_solution_secondary difmap
_audit_creation_method SHELXL-97
_cell_angle_alpha 90.00
_cell_angle_beta 97.230(2)
_cell_angle_gamma 90.00
_cell_formula_units_Z 4
_cell_length_a 9.4429(12)
_cell_length_b 7.8615(10)
_cell_length_c 37.294(5)
_cell_measurement_reflns_used 9900
_cell_measurement_temperature 298(2)
_cell_measurement_theta_max 27.85
_cell_measurement_theta_min 2.31
_cell_volume 2746.5(6)
_computing_cell_refinement 'Bruker SAINT'
_computing_data_collection 'Bruker APEX2'
_computing_data_reduction 'Bruker SAINT'
_computing_molecular_graphics 'Bruker SHELXTL'
_computing_publication_material 'Bruker SHELXTL'
_computing_structure_refinement 'SHELXL-97 (Sheldrick, 2008)'
_computing_structure_solution 'SHELXS-97 (Sheldrick, 2008)'
_diffrn_ambient_temperature 298(2)
_diffrn_measured_fraction_theta_full 0.995
_diffrn_measured_fraction_theta_max 0.995
_diffrn_measurement_device_type 'Bruker APEX-II CCD'
_diffrn_measurement_method '\f and \w scans'
_diffrn_radiation_monochromator graphite
_diffrn_radiation_source 'fine-focus sealed tube'
_diffrn_radiation_type MoK\a
_diffrn_radiation_wavelength 0.71073
_diffrn_reflns_av_R_equivalents 0.0458
_diffrn_reflns_av_sigmaI/netI 0.0396
_diffrn_reflns_limit_h_max 11
_diffrn_reflns_limit_h_min -11
_diffrn_reflns_limit_k_max 9
_diffrn_reflns_limit_k_min -9
_diffrn_reflns_limit_l_max 44
_diffrn_reflns_limit_l_min -44
_diffrn_reflns_number 21467
_diffrn_reflns_theta_full 25.24
_diffrn_reflns_theta_max 25.24
_diffrn_reflns_theta_min 2.17
_exptl_absorpt_coefficient_mu 0.113
_exptl_absorpt_correction_T_max 0.9866
_exptl_absorpt_correction_T_min 0.9778
_exptl_absorpt_correction_type multi-scan
_exptl_crystal_colour colorless
_exptl_crystal_density_diffrn 1.423
_exptl_crystal_density_method 'not measured'
_exptl_crystal_description prism
_exptl_crystal_F_000 1240
_exptl_crystal_size_max 0.20
_exptl_crystal_size_mid 0.18
_exptl_crystal_size_min 0.12
_refine_diff_density_max 1.181
_refine_diff_density_min -0.751
_refine_diff_density_rms 0.195
_refine_ls_abs_structure_details 'Flack H D (1983), Acta Cryst. A39, 876-881'
_refine_ls_abs_structure_Flack 0(4)
_refine_ls_extinction_method none
_refine_ls_goodness_of_fit_ref 1.075
_refine_ls_hydrogen_treatment constr
_refine_ls_matrix_type full
_refine_ls_number_parameters 772
_refine_ls_number_reflns 5357
_refine_ls_number_restraints 1081
_refine_ls_restrained_S_all 0.979
_refine_ls_R_factor_all 0.1427
_refine_ls_R_factor_gt 0.1414
_refine_ls_shift/su_max 0.000
_refine_ls_shift/su_mean 0.000
_refine_ls_structure_factor_coef Fsqd
_refine_ls_weighting_details 'calc w=1/[\s^2^(Fo^2^)+(0.0600P)^2^+80.0000P] where P=(Fo^2^+2Fc^2^)/3'
_refine_ls_weighting_scheme calc
_refine_ls_wR_factor_gt 0.3460
_refine_ls_wR_factor_ref 0.3474
_reflns_number_gt 5291
_reflns_number_total 5357
_reflns_threshold_expression >2sigma(I)
_cod_data_source_file ol5b03334_si_002.cif
_cod_data_source_block lancolide_E
_cod_depositor_comments
;
The following automatic conversions were performed:

'_symmetry_cell_setting' value 'Monoclinic' changed to 'monoclinic'
according to
/usr/data/users/saulius/crontab/automatic-downloads/current/ACS/lib/dictionaries/cif_core.dic
dictionary named 'cif_core.dic' version 2.4.2 from 2011-04-26.

Automatic conversion script
Id: cif_fix_values 4268 2015-11-12 08:31:59Z antanas 
;
_cod_original_sg_symbol_H-M 'P2(1)   '
_cod_database_code 1542390

loop_
_symmetry_equiv_pos_as_xyz
'x, y, z'
'-x, y+1/2, -z'

loop_
_atom_site_label
_atom_site_type_symbol
_atom_site_fract_x
_atom_site_fract_y
_atom_site_fract_z
_atom_site_U_iso_or_equiv
_atom_site_adp_type
_atom_site_occupancy
_atom_site_symmetry_multiplicity
_atom_site_calc_flag
_atom_site_refinement_flags
C1 C 1.1673(16) 0.810(2) 0.9731(4) 0.0136(18) Uani 1 1 d U
H1 H 1.0947 0.8092 0.9897 0.016 Uiso 1 1 calc R
C2 C 1.2250(16) 0.632(2) 0.9664(4) 0.015(2) Uani 1 1 d U
H2A H 1.3198 0.6167 0.9794 0.018 Uiso 1 1 calc R
H2B H 1.1626 0.5447 0.9742 0.018 Uiso 1 1 calc R
C3 C 1.2290(17) 0.621(2) 0.9267(4) 0.0185(19) Uani 1 1 d U
C4 C 1.3081(17) 1.052(2) 0.9568(4) 0.0151(17) Uani 1 1 d U
C5 C 1.1602(16) 1.053(2) 0.9338(4) 0.0135(18) Uani 1 1 d U
H5A H 1.1706 1.0849 0.9089 0.016 Uiso 1 1 calc R
C6 C 1.0532(16) 1.172(2) 0.9488(4) 0.016(2) Uani 1 1 d U
H6A H 1.0730 1.1748 0.9749 0.019 Uiso 1 1 calc R
H6B H 1.0665 1.2867 0.9400 0.019 Uiso 1 1 calc R
C7 C 0.8973(17) 1.119(2) 0.9380(4) 0.0143(18) Uani 1 1 d U
H7A H 0.8318 1.1999 0.9472 0.017 Uiso 1 1 calc R
C8 C 0.8663(16) 1.103(2) 0.8959(4) 0.0128(18) Uani 1 1 d U
H8 H 0.9443 1.1560 0.8850 0.015 Uiso 1 1 calc R
C9 C 0.8701(16) 0.911(2) 0.8898(4) 0.0132(16) Uani 1 1 d U
C10 C 1.1081(16) 0.872(2) 0.9346(4) 0.0124(16) Uani 1 1 d U
C11 C 0.7204(16) 0.824(2) 0.8806(4) 0.014(2) Uani 1 1 d U
H11A H 0.7273 0.7047 0.8872 0.017 Uiso 1 1 calc R
H11B H 0.6525 0.8776 0.8945 0.017 Uiso 1 1 calc R
C12 C 0.6674(16) 0.841(2) 0.8398(4) 0.0157(18) Uani 1 1 d U
H12 H 0.6765 0.7317 0.8276 0.019 Uiso 1 1 calc R
C13 C 0.5156(17) 0.910(2) 0.8310(4) 0.0177(17) Uani 1 1 d U
C14 C 0.7252(16) 1.182(2) 0.8797(4) 0.0150(18) Uani 1 1 d U
C15 C 0.6870(17) 1.147(2) 0.8388(4) 0.0164(17) Uani 1 1 d U
C16 C 0.5306(17) 1.105(2) 0.8302(4) 0.0177(18) Uani 1 1 d U
H16 H 0.4558 1.1809 0.8367 0.021 Uiso 1 1 calc R
C17 C 0.5147(17) 1.008(2) 0.7954(4) 0.0169(19) Uani 1 1 d U
H17A H 0.4282 1.0173 0.7780 0.020 Uiso 1 1 calc R
C18 C 0.3873(17) 0.828(2) 0.8401(4) 0.021(3) Uani 1 1 d U
H18A H 0.3811 0.7149 0.8304 0.026 Uiso 1 1 calc R
H18B H 0.3053 0.8923 0.8302 0.026 Uiso 1 1 calc R
H18C H 0.3907 0.8226 0.8660 0.026 Uiso 1 1 calc R
C19 C 0.9427(16) 0.842(2) 0.9273(4) 0.0137(16) Uani 1 1 d U
C20 C 0.6613(16) 1.000(2) 0.7832(4) 0.0162(19) Uani 1 1 d U
H20 H 0.6853 1.1059 0.7716 0.019 Uiso 1 1 calc R
C21 C 0.6715(17) 0.837(2) 0.7567(4) 0.018(2) Uani 1 1 d U
H21A H 0.6788 0.7348 0.7707 0.022 Uiso 1 1 calc R
H21B H 0.7542 0.8489 0.7443 0.022 Uiso 1 1 calc R
H21C H 0.5874 0.8329 0.7393 0.022 Uiso 1 1 calc R
C22 C 0.7488(16) 0.979(2) 0.8220(4) 0.0145(16) Uani 1 1 d U
C23 C 0.9039(16) 0.940(2) 0.8277(4) 0.0144(16) Uani 1 1 d U
C24 C 0.9579(16) 0.824(2) 0.8002(4) 0.015(2) Uani 1 1 d U
H24 H 0.9245 0.7139 0.7959 0.017 Uiso 1 1 calc R
C25 C 1.0549(16) 0.892(2) 0.7833(4) 0.0145(19) Uani 1 1 d U
C26 C 1.0753(16) 1.072(2) 0.7984(4) 0.0156(18) Uani 1 1 d U
C27 C 1.1368(15) 0.828(2) 0.7540(4) 0.014(2) Uani 1 1 d U
H27A H 1.1245 0.7067 0.7516 0.017 Uiso 1 1 calc R
H27B H 1.2363 0.8532 0.7601 0.017 Uiso 1 1 calc R
H27C H 1.1017 0.8815 0.7315 0.017 Uiso 1 1 calc R
C29 C 1.4249(16) 0.993(2) 0.9358(4) 0.017(2) Uani 1 1 d U
H29A H 1.5155 1.0047 0.9505 0.020 Uiso 1 1 calc R
H29B H 1.4244 1.0609 0.9144 0.020 Uiso 1 1 calc R
H29C H 1.4095 0.8760 0.9292 0.020 Uiso 1 1 calc R
C30 C 1.3542(17) 1.217(2) 0.9759(4) 0.016(2) Uani 1 1 d U
H30A H 1.2750 1.2657 0.9862 0.019 Uiso 1 1 calc R
H30B H 1.3858 1.2959 0.9588 0.019 Uiso 1 1 calc R
H30C H 1.4309 1.1952 0.9947 0.019 Uiso 1 1 calc R
C31 C 0.1980(16) 0.444(2) 0.5276(4) 0.0139(18) Uani 1 1 d U
H31 H 0.1092 0.4467 0.5109 0.017 Uiso 1 1 calc R
C32 C 0.2598(17) 0.617(2) 0.5327(4) 0.016(2) Uani 1 1 d U
H32A H 0.1893 0.7032 0.5247 0.019 Uiso 1 1 calc R
H32B H 0.3411 0.6305 0.5195 0.019 Uiso 1 1 calc R
C33 C 0.3066(17) 0.632(2) 0.5742(4) 0.0181(19) Uani 1 1 d U
C34 C 0.3507(16) 0.204(2) 0.5435(4) 0.0151(17) Uani 1 1 d U
C35 C 0.2223(16) 0.196(2) 0.5670(4) 0.0125(18) Uani 1 1 d U
H35 H 0.2561 0.1616 0.5918 0.015 Uiso 1 1 calc R
C36 C 0.1004(15) 0.081(2) 0.5506(4) 0.012(2) Uani 1 1 d U
H36A H 0.0930 0.0859 0.5244 0.014 Uiso 1 1 calc R
H36B H 0.1208 -0.0357 0.5580 0.014 Uiso 1 1 calc R
C37 C -0.0393(16) 0.135(2) 0.5626(4) 0.0120(18) Uani 1 1 d U
H37 H -0.1150 0.0561 0.5531 0.014 Uiso 1 1 calc R
C38 C -0.0345(16) 0.150(2) 0.6036(4) 0.0118(18) Uani 1 1 d U
H38 H 0.0544 0.0978 0.6148 0.014 Uiso 1 1 calc R
C39 C -0.0230(15) 0.348(2) 0.6099(4) 0.0120(16) Uani 1 1 d U
C40 C 0.1692(16) 0.381(2) 0.5659(4) 0.0130(16) Uani 1 1 d U
C41 C -0.1634(16) 0.429(2) 0.6172(4) 0.015(2) Uani 1 1 d U
H41A H -0.2429 0.3707 0.6033 0.018 Uiso 1 1 calc R
H41B H -0.1660 0.5475 0.6101 0.018 Uiso 1 1 calc R
C42 C -0.1744(16) 0.412(2) 0.6596(4) 0.0157(18) Uani 1 1 d U
H42 H -0.1545 0.5215 0.6717 0.019 Uiso 1 1 calc R
C43 C -0.3191(17) 0.341(2) 0.6678(4) 0.0170(17) Uani 1 1 d U
C44 C -0.1530(16) 0.076(2) 0.6204(4) 0.0143(18) Uani 1 1 d U
C45 C -0.1522(16) 0.103(2) 0.6615(4) 0.0150(16) Uani 1 1 d U
C46 C -0.3045(17) 0.147(2) 0.6691(4) 0.0163(18) Uani 1 1 d U
H46 H -0.3857 0.0706 0.6628 0.020 Uiso 1 1 calc R
C47 C -0.2827(17) 0.250(2) 0.7053(4) 0.0166(18) Uani 1 1 d U
H47 H -0.3518 0.2448 0.7228 0.020 Uiso 1 1 calc R
C48 C -0.4490(17) 0.437(2) 0.6588(5) 0.020(3) Uani 1 1 d U
H48A H -0.4600 0.5158 0.6780 0.024 Uiso 1 1 calc R
H48B H -0.5291 0.3611 0.6557 0.024 Uiso 1 1 calc R
H48C H -0.4442 0.4989 0.6368 0.024 Uiso 1 1 calc R
C49 C 0.0146(16) 0.412(2) 0.5724(4) 0.0133(16) Uani 1 1 d U
C50 C -0.1217(16) 0.272(2) 0.7174(4) 0.0160(19) Uani 1 1 d U
H50 H -0.0861 0.1661 0.7292 0.019 Uiso 1 1 calc R
C51 C -0.0942(18) 0.409(2) 0.7430(4) 0.021(3) Uani 1 1 d U
H51A H -0.1235 0.5144 0.7316 0.025 Uiso 1 1 calc R
H51B H 0.0060 0.4128 0.7515 0.025 Uiso 1 1 calc R
H51C H -0.1468 0.3896 0.7631 0.025 Uiso 1 1 calc R
C52 C -0.0757(16) 0.274(2) 0.6775(4) 0.0135(16) Uani 1 1 d U
C53 C 0.0778(15) 0.314(2) 0.6733(4) 0.0125(16) Uani 1 1 d U
C54 C 0.1560(15) 0.437(2) 0.6990(4) 0.013(2) Uani 1 1 d U
H54 H 0.1295 0.5484 0.7028 0.016 Uiso 1 1 calc R
C55 C 0.2745(16) 0.355(2) 0.7163(4) 0.0150(19) Uani 1 1 d U
C56 C 0.2807(16) 0.192(2) 0.7016(4) 0.0132(18) Uani 1 1 d U
C57 C 0.3830(16) 0.424(2) 0.7441(4) 0.017(2) Uani 1 1 d U
H57A H 0.3822 0.5458 0.7428 0.020 Uiso 1 1 calc R
H57B H 0.4753 0.3824 0.7400 0.020 Uiso 1 1 calc R
H57C H 0.3626 0.3882 0.7675 0.020 Uiso 1 1 calc R
C58 C 0.3779(17) 0.040(2) 0.5240(4) 0.016(2) Uani 1 1 d U
H58A H 0.2931 0.0078 0.5085 0.020 Uiso 1 1 calc R
H58B H 0.4035 -0.0483 0.5413 0.020 Uiso 1 1 calc R
H58C H 0.4545 0.0571 0.5097 0.020 Uiso 1 1 calc R
C59 C 0.4917(16) 0.265(2) 0.5638(4) 0.017(2) Uani 1 1 d U
H59A H 0.5670 0.2459 0.5493 0.021 Uiso 1 1 calc R
H59B H 0.5114 0.2033 0.5861 0.021 Uiso 1 1 calc R
H59C H 0.4854 0.3844 0.5689 0.021 Uiso 1 1 calc R
O1 O 1.2852(11) 0.9283(15) 0.9844(3) 0.0141(18) Uani 1 1 d U
O2 O 1.1702(11) 0.7628(15) 0.9094(3) 0.0151(17) Uani 1 1 d U
O3 O 1.2781(13) 0.5087(18) 0.9095(3) 0.026(2) Uani 1 1 d U
O4 O 0.8779(11) 0.9473(15) 0.9524(3) 0.0143(18) Uani 1 1 d U
O5 O 0.9227(12) 0.6728(15) 0.9353(3) 0.016(2) Uani 1 1 d U
H5 H 0.8428 0.6599 0.9413 0.019 Uiso 1 1 calc R
O6 O 0.6457(11) 1.2692(16) 0.8953(3) 0.017(2) Uani 1 1 d U
O7 O 0.7185(12) 1.3016(16) 0.8199(3) 0.020(2) Uani 1 1 d U
H7 H 0.7775 1.3580 0.8328 0.024 Uiso 1 1 calc R
O8 O 0.9508(12) 0.8642(15) 0.8623(3) 0.0150(17) Uani 1 1 d U
O9 O 0.9909(11) 1.0965(15) 0.8240(3) 0.0142(17) Uani 1 1 d U
O10 O 1.1607(12) 1.1730(16) 0.7911(3) 0.020(2) Uani 1 1 d U
O11 O 0.2990(11) 0.3254(15) 0.5151(3) 0.0139(17) Uani 1 1 d U
O12 O 0.2632(11) 0.4910(16) 0.5907(3) 0.0150(17) Uani 1 1 d U
O13 O 0.3709(13) 0.7362(17) 0.5902(3) 0.025(2) Uani 1 1 d U
O14 O -0.0715(11) 0.3020(15) 0.5486(3) 0.0120(17) Uani 1 1 d U
O15 O -0.0130(12) 0.5788(15) 0.5647(3) 0.015(2) Uani 1 1 d U
H15 H -0.0938 0.6022 0.5691 0.018 Uiso 1 1 calc R
O16 O -0.2466(11) -0.0150(16) 0.6035(3) 0.016(2) Uani 1 1 d U
O17 O -0.1031(12) -0.0447(15) 0.6797(3) 0.017(2) Uani 1 1 d U
H17 H -0.0323 -0.0799 0.6714 0.020 Uiso 1 1 calc R
O18 O 0.0903(11) 0.3842(14) 0.6381(3) 0.0128(17) Uani 1 1 d U
O19 O 0.1643(11) 0.1619(15) 0.6761(3) 0.0127(17) Uani 1 1 d U
O20 O 0.3708(11) 0.0778(15) 0.7087(3) 0.016(2) Uani 1 1 d U
O1W O 0.6669(12) 0.5468(16) 0.9445(3) 0.022(3) Uani 1 1 d U
O2W O 0.7261(12) 0.7075(16) 0.5556(3) 0.020(3) Uani 1 1 d U
O3W O 0.0821(17) 0.797(2) 0.6398(4) 0.041(4) Uani 1 1 d U
O4W O 0.3480(18) 0.787(2) 0.6688(4) 0.050(4) Uani 1 1 d U
O5W O 0.179(2) 0.478(3) 0.8328(5) 0.065(5) Uani 1 1 d U
O6W O 0.9384(18) 0.465(2) 0.8619(4) 0.047(4) Uani 1 1 d U

loop_
_atom_site_aniso_label
_atom_site_aniso_U_11
_atom_site_aniso_U_22
_atom_site_aniso_U_33
_atom_site_aniso_U_23
_atom_site_aniso_U_13
_atom_site_aniso_U_12
C1 0.013(3) 0.013(3) 0.013(3) 0.000(3) -0.002(3) -0.001(3)
C2 0.014(3) 0.015(3) 0.015(3) 0.001(3) -0.002(3) 0.002(3)
C3 0.018(3) 0.017(3) 0.019(3) -0.001(3) -0.001(3) 0.001(3)
C4 0.015(3) 0.015(3) 0.015(3) 0.001(3) -0.003(3) -0.001(3)
C5 0.013(3) 0.013(3) 0.014(3) 0.001(3) -0.002(3) 0.001(3)
C6 0.016(3) 0.014(3) 0.015(3) 0.000(3) -0.003(3) 0.001(3)
C7 0.015(3) 0.013(3) 0.014(3) 0.001(3) -0.003(3) 0.001(3)
C8 0.013(3) 0.013(3) 0.012(3) 0.001(3) -0.001(3) 0.002(3)
C9 0.012(3) 0.014(3) 0.013(3) 0.001(3) -0.001(2) 0.002(3)
C10 0.013(3) 0.012(3) 0.012(3) 0.000(3) -0.001(2) 0.001(3)
C11 0.012(3) 0.017(3) 0.012(3) 0.001(3) -0.002(3) 0.003(3)
C12 0.015(3) 0.017(3) 0.014(3) 0.001(3) -0.002(3) 0.000(3)
C13 0.017(3) 0.020(3) 0.015(3) 0.002(3) -0.002(2) 0.001(3)
C14 0.016(3) 0.016(3) 0.013(3) 0.000(3) -0.003(3) 0.002(3)
C15 0.016(3) 0.017(3) 0.015(3) 0.001(3) -0.001(2) 0.002(3)
C16 0.017(3) 0.019(3) 0.016(3) 0.002(3) -0.002(3) 0.002(3)
C17 0.017(3) 0.019(3) 0.014(3) 0.001(3) -0.002(3) 0.001(3)
C18 0.019(4) 0.025(4) 0.019(4) 0.001(4) -0.001(3) 0.000(4)
C19 0.014(3) 0.014(3) 0.012(3) 0.001(3) -0.002(2) 0.001(3)
C20 0.017(3) 0.018(3) 0.013(3) 0.000(3) -0.002(3) 0.001(3)
C21 0.019(4) 0.020(4) 0.014(4) -0.002(4) -0.001(3) 0.001(4)
C22 0.014(3) 0.016(3) 0.013(3) 0.001(3) -0.002(2) 0.001(3)
C23 0.015(3) 0.015(3) 0.013(3) 0.001(3) -0.002(2) 0.000(3)
C24 0.016(3) 0.016(3) 0.011(3) 0.000(3) -0.003(3) 0.002(3)
C25 0.014(3) 0.017(3) 0.012(3) 0.001(3) -0.004(3) 0.002(3)
C26 0.015(3) 0.018(3) 0.013(3) 0.001(3) -0.003(3) 0.002(3)
C27 0.012(4) 0.018(4) 0.013(4) -0.001(4) -0.001(3) 0.001(4)
C29 0.015(4) 0.017(4) 0.017(4) -0.001(4) -0.003(3) 0.000(4)
C30 0.015(4) 0.016(4) 0.015(4) 0.000(4) -0.005(3) -0.003(4)
C31 0.014(3) 0.014(3) 0.013(3) 0.000(3) 0.000(3) 0.001(3)
C32 0.017(3) 0.015(3) 0.015(3) 0.000(3) 0.002(3) 0.001(3)
C33 0.019(3) 0.016(3) 0.019(3) -0.002(3) 0.002(3) -0.001(3)
C34 0.015(3) 0.016(3) 0.015(3) 0.002(3) 0.002(3) 0.002(3)
C35 0.012(3) 0.013(3) 0.012(3) 0.001(3) 0.002(3) -0.001(3)
C36 0.012(3) 0.013(3) 0.012(3) -0.001(3) 0.001(3) -0.002(3)
C37 0.011(3) 0.013(3) 0.011(3) -0.001(3) -0.001(3) -0.001(3)
C38 0.011(3) 0.012(3) 0.011(3) -0.001(3) 0.000(3) -0.002(3)
C39 0.012(3) 0.014(3) 0.011(3) -0.002(3) 0.000(2) -0.004(3)
C40 0.014(3) 0.013(3) 0.012(3) -0.001(3) -0.001(2) -0.001(3)
C41 0.014(3) 0.017(3) 0.013(3) 0.000(3) 0.001(3) -0.001(3)
C42 0.015(3) 0.018(3) 0.013(3) 0.001(3) 0.000(3) 0.000(3)
C43 0.016(3) 0.019(3) 0.016(3) 0.002(3) 0.003(2) 0.002(3)
C44 0.015(3) 0.015(3) 0.013(3) 0.000(3) 0.000(3) -0.001(3)
C45 0.015(3) 0.015(3) 0.014(3) 0.001(3) 0.001(2) -0.001(3)
C46 0.016(3) 0.018(3) 0.014(3) 0.002(3) 0.002(3) -0.001(3)
C47 0.016(3) 0.020(3) 0.014(3) 0.003(3) 0.001(3) -0.001(3)
C48 0.019(4) 0.022(4) 0.020(4) 0.003(4) 0.003(3) 0.003(4)
C49 0.013(3) 0.014(3) 0.012(3) -0.002(3) -0.002(2) -0.002(3)
C50 0.015(3) 0.019(3) 0.013(3) 0.002(3) 0.000(3) -0.001(3)
C51 0.021(4) 0.023(4) 0.018(4) 0.000(4) 0.001(3) -0.001(4)
C52 0.014(3) 0.015(3) 0.012(3) 0.001(3) 0.000(2) -0.001(3)
C53 0.012(3) 0.014(3) 0.011(3) 0.000(3) -0.001(2) 0.000(3)
C54 0.012(3) 0.016(3) 0.010(3) 0.001(3) 0.000(3) 0.000(3)
C55 0.014(3) 0.018(3) 0.013(3) 0.000(3) -0.001(3) 0.000(3)
C56 0.012(3) 0.016(3) 0.011(3) 0.001(3) -0.001(3) 0.000(3)
C57 0.016(4) 0.019(4) 0.015(4) -0.002(4) -0.002(3) 0.000(4)
C58 0.017(4) 0.016(4) 0.017(4) 0.001(4) 0.005(3) 0.004(4)
C59 0.015(4) 0.019(4) 0.018(4) 0.001(4) 0.000(3) 0.001(4)
O1 0.015(3) 0.014(3) 0.012(3) 0.001(3) -0.006(3) -0.001(3)
O2 0.014(3) 0.015(3) 0.015(3) -0.003(3) -0.002(3) 0.002(3)
O3 0.030(4) 0.023(4) 0.025(4) -0.001(3) -0.002(3) 0.006(3)
O4 0.015(3) 0.013(3) 0.013(3) 0.002(3) -0.004(3) 0.001(3)
O5 0.016(3) 0.015(4) 0.015(3) 0.003(3) -0.005(3) 0.000(3)
O6 0.016(3) 0.019(4) 0.014(3) -0.002(3) -0.004(3) 0.006(3)
O7 0.022(4) 0.020(4) 0.018(3) 0.005(3) -0.003(3) 0.003(3)
O8 0.016(3) 0.015(3) 0.013(3) 0.000(3) -0.003(3) 0.001(3)
O9 0.013(3) 0.016(3) 0.013(3) 0.001(3) 0.000(3) 0.000(3)
O10 0.018(3) 0.023(4) 0.019(3) 0.001(3) -0.003(3) 0.001(3)
O11 0.015(3) 0.015(3) 0.012(3) 0.001(3) 0.003(3) 0.003(3)
O12 0.016(3) 0.015(3) 0.013(3) -0.002(3) 0.001(3) -0.002(3)
O13 0.029(4) 0.022(4) 0.025(4) -0.003(3) 0.000(3) -0.006(3)
O14 0.012(3) 0.013(3) 0.010(3) -0.002(3) 0.000(3) -0.002(3)
O15 0.013(3) 0.015(4) 0.015(3) 0.000(3) -0.002(3) 0.000(3)
O16 0.015(3) 0.018(4) 0.015(3) -0.002(3) 0.000(3) -0.006(3)
O17 0.018(3) 0.017(4) 0.016(3) 0.004(3) 0.001(3) -0.001(3)
O18 0.014(3) 0.013(3) 0.010(3) -0.002(3) -0.004(3) -0.004(3)
O19 0.011(3) 0.014(3) 0.011(3) -0.001(3) -0.004(3) 0.000(3)
O20 0.014(3) 0.018(4) 0.016(3) 0.001(3) 0.000(3) 0.003(3)
O1W 0.024(4) 0.020(5) 0.019(4) 0.001(4) -0.004(4) -0.005(4)
O2W 0.019(4) 0.021(5) 0.019(4) 0.002(4) -0.001(4) 0.004(4)
O3W 0.048(5) 0.036(5) 0.041(5) -0.006(4) 0.011(4) 0.001(5)
O4W 0.054(6) 0.047(6) 0.048(6) -0.001(5) 0.005(4) 0.003(5)
O5W 0.065(6) 0.066(7) 0.064(6) -0.001(5) 0.008(5) -0.003(5)
O6W 0.050(6) 0.041(6) 0.048(6) -0.007(5) -0.003(4) 0.000(5)

loop_
_atom_type_symbol
_atom_type_description
_atom_type_scat_dispersion_real
_atom_type_scat_dispersion_imag
_atom_type_scat_source
C C 0.0033 0.0016 'International Tables Vol C Tables 4.2.6.8 and 6.1.1.4'
H H 0.0000 0.0000 'International Tables Vol C Tables 4.2.6.8 and 6.1.1.4'
O O 0.0106 0.0060 'International Tables Vol C Tables 4.2.6.8 and 6.1.1.4'

loop_
_geom_angle_atom_site_label_1
_geom_angle_atom_site_label_2
_geom_angle_atom_site_label_3
_geom_angle
O1 C1 C2 110.7(12)
O1 C1 C10 103.7(12)
C2 C1 C10 103.3(12)
O1 C1 H1 112.8
C2 C1 H1 112.8
C10 C1 H1 112.8
C3 C2 C1 105.5(13)
C3 C2 H2A 110.6
C1 C2 H2A 110.6
C3 C2 H2B 110.6
C1 C2 H2B 110.6
H2A C2 H2B 108.8
O3 C3 O2 120.1(15)
O3 C3 C2 128.7(16)
O2 C3 C2 111.2(14)
O1 C4 C29 110.2(13)
O1 C4 C30 107.5(12)
C29 C4 C30 108.8(13)
O1 C4 C5 101.0(12)
C29 C4 C5 112.5(13)
C30 C4 C5 116.4(13)
C10 C5 C6 109.8(13)
C10 C5 C4 105.2(13)
C6 C5 C4 112.9(13)
C10 C5 H5A 109.6
C6 C5 H5A 109.6
C4 C5 H5A 109.6
C7 C6 C5 112.9(13)
C7 C6 H6A 109.0
C5 C6 H6A 109.0
C7 C6 H6B 109.0
C5 C6 H6B 109.0
H6A C6 H6B 107.8
O4 C7 C6 108.4(12)
O4 C7 C8 106.0(13)
C6 C7 C8 109.7(13)
O4 C7 H7A 110.9
C6 C7 H7A 110.9
C8 C7 H7A 110.9
C14 C8 C9 112.3(13)
C14 C8 C7 114.1(13)
C9 C8 C7 103.0(13)
C14 C8 H8 109.1
C9 C8 H8 109.1
C7 C8 H8 109.1
O8 C9 C8 113.1(13)
O8 C9 C11 106.7(12)
C8 C9 C11 115.1(13)
O8 C9 C19 110.2(12)
C8 C9 C19 102.8(13)
C11 C9 C19 108.9(13)
O2 C10 C5 112.6(13)
O2 C10 C1 106.6(12)
C5 C10 C1 103.6(12)
O2 C10 C19 105.9(12)
C5 C10 C19 117.3(13)
C1 C10 C19 110.4(12)
C12 C11 C9 110.4(13)
C12 C11 H11A 109.6
C9 C11 H11A 109.6
C12 C11 H11B 109.6
C9 C11 H11B 109.6
H11A C11 H11B 108.1
C13 C12 C22 99.4(13)
C13 C12 C11 114.9(13)
C22 C12 C11 111.6(13)
C13 C12 H12 110.1
C22 C12 H12 110.1
C11 C12 H12 110.1
C18 C13 C12 125.6(15)
C18 C13 C17 120.9(14)
C12 C13 C17 105.5(13)
C18 C13 C16 121.8(16)
C12 C13 C16 105.6(14)
C17 C13 C16 58.0(11)
O6 C14 C8 127.0(14)
O6 C14 C15 119.3(14)
C8 C14 C15 113.7(13)
O7 C15 C16 109.6(13)
O7 C15 C14 107.0(13)
C16 C15 C14 110.5(13)
O7 C15 C22 113.1(12)
C16 C15 C22 97.6(13)
C14 C15 C22 118.7(13)
C17 C16 C15 106.6(14)
C17 C16 C13 60.7(11)
C15 C16 C13 107.7(14)
C17 C16 H16 122.1
C15 C16 H16 122.1
C13 C16 H16 122.1
C16 C17 C20 106.7(13)
C16 C17 C13 61.3(11)
C20 C17 C13 109.4(13)
C16 C17 H17A 121.5
C20 C17 H17A 121.5
C13 C17 H17A 121.5
C13 C18 H18A 109.5
C13 C18 H18B 109.5
H18A C18 H18B 109.5
C13 C18 H18C 109.5
H18A C18 H18C 109.5
H18B C18 H18C 109.5
O5 C19 O4 109.5(13)
O5 C19 C10 105.5(13)
O4 C19 C10 107.2(12)
O5 C19 C9 117.7(13)
O4 C19 C9 101.9(12)
C10 C19 C9 114.5(13)
C17 C20 C22 97.0(12)
C17 C20 C21 110.2(13)
C22 C20 C21 114.5(13)
C17 C20 H20 111.5
C22 C20 H20 111.5
C21 C20 H20 111.5
C20 C21 H21A 109.5
C20 C21 H21B 109.5
H21A C21 H21B 109.5
C20 C21 H21C 109.5
H21A C21 H21C 109.5
H21B C21 H21C 109.5
C23 C22 C12 109.2(13)
C23 C22 C20 122.8(13)
C12 C22 C20 103.6(12)
C23 C22 C15 121.3(14)
C12 C22 C15 100.9(12)
C20 C22 C15 95.8(12)
O8 C23 C22 113.5(13)
O8 C23 O9 108.1(11)
C22 C23 O9 110.8(13)
O8 C23 C24 105.7(13)
C22 C23 C24 116.3(13)
O9 C23 C24 101.5(12)
C25 C24 C23 113.9(16)
C25 C24 H24 123.0
C23 C24 H24 123.0
C24 C25 C27 132.6(17)
C24 C25 C26 105.4(14)
C27 C25 C26 122.0(15)
O10 C26 O9 123.3(16)
O10 C26 C25 126.4(15)
O9 C26 C25 110.0(14)
C25 C27 H27A 109.5
C25 C27 H27B 109.5
H27A C27 H27B 109.5
C25 C27 H27C 109.5
H27A C27 H27C 109.5
H27B C27 H27C 109.5
C4 C29 H29A 109.5
C4 C29 H29B 109.5
H29A C29 H29B 109.5
C4 C29 H29C 109.5
H29A C29 H29C 109.5
H29B C29 H29C 109.5
C4 C30 H30A 109.5
C4 C30 H30B 109.5
H30A C30 H30B 109.5
C4 C30 H30C 109.5
H30A C30 H30C 109.5
H30B C30 H30C 109.5
O11 C31 C32 111.6(13)
O11 C31 C40 106.5(12)
C32 C31 C40 106.4(13)
O11 C31 H31 110.7
C32 C31 H31 110.7
C40 C31 H31 110.7
C31 C32 C33 104.7(13)
C31 C32 H32A 110.8
C33 C32 H32A 110.8
C31 C32 H32B 110.8
C33 C32 H32B 110.8
H32A C32 H32B 108.9
O13 C33 O12 121.3(16)
O13 C33 C32 129.6(16)
O12 C33 C32 109.1(13)
O11 C34 C58 105.4(12)
O11 C34 C59 110.3(13)
C58 C34 C59 108.3(13)
O11 C34 C35 102.6(12)
C58 C34 C35 114.8(13)
C59 C34 C35 114.9(13)
C36 C35 C40 108.8(12)
C36 C35 C34 113.1(13)
C40 C35 C34 102.6(13)
C36 C35 H35 110.7
C40 C35 H35 110.7
C34 C35 H35 110.7
C37 C36 C35 110.9(13)
C37 C36 H36A 109.5
C35 C36 H36A 109.5
C37 C36 H36B 109.5
C35 C36 H36B 109.5
H36A C36 H36B 108.1
O14 C37 C36 107.8(12)
O14 C37 C38 105.9(12)
C36 C37 C38 113.7(12)
O14 C37 H37 109.8
C36 C37 H37 109.8
C38 C37 H37 109.8
C44 C38 C37 117.9(13)
C44 C38 C39 111.7(13)
C37 C38 C39 102.5(12)
C44 C38 H38 108.1
C37 C38 H38 108.1
C39 C38 H38 108.1
O18 C39 C41 112.0(12)
O18 C39 C49 111.2(12)
C41 C39 C49 109.0(13)
O18 C39 C38 109.6(12)
C41 C39 C38 113.0(13)
C49 C39 C38 101.6(12)
O12 C40 C49 108.4(12)
O12 C40 C35 111.7(12)
C49 C40 C35 117.6(13)
O12 C40 C31 102.9(12)
C49 C40 C31 111.8(12)
C35 C40 C31 103.3(12)
C39 C41 C42 107.9(12)
C39 C41 H41A 110.1
C42 C41 H41A 110.1
C39 C41 H41B 110.1
C42 C41 H41B 110.1
H41A C41 H41B 108.4
C52 C42 C43 99.3(13)
C52 C42 C41 112.2(13)
C43 C42 C41 113.2(12)
C52 C42 H42 110.6
C43 C42 H42 110.6
C41 C42 H42 110.6
C48 C43 C46 126.9(16)
C48 C43 C42 120.7(15)
C46 C43 C42 106.9(14)
C48 C43 C47 121.9(14)
C46 C43 C47 60.7(11)
C42 C43 C47 104.0(12)
O16 C44 C38 122.9(14)
O16 C44 C45 119.8(14)
C38 C44 C45 117.2(13)
O17 C45 C46 110.8(13)
O17 C45 C44 109.0(14)
C46 C45 C44 109.1(12)
O17 C45 C52 114.1(12)
C46 C45 C52 97.6(13)
C44 C45 C52 115.7(13)
C43 C46 C45 107.3(14)
C43 C46 C47 60.9(11)
C45 C46 C47 104.5(13)
C43 C46 H46 122.6
C45 C46 H46 122.6
C47 C46 H46 122.6
C50 C47 C46 109.1(13)
C50 C47 C43 107.9(13)
C46 C47 C43 58.4(10)
C50 C47 H47 121.7
C46 C47 H47 121.7
C43 C47 H47 121.7
C43 C48 H48A 109.5
C43 C48 H48B 109.5
H48A C48 H48B 109.5
C43 C48 H48C 109.5
H48A C48 H48C 109.5
H48B C48 H48C 109.5
O15 C49 O14 112.1(12)
O15 C49 C40 106.5(13)
O14 C49 C40 106.7(12)
O15 C49 C39 115.9(14)
O14 C49 C39 100.8(12)
C40 C49 C39 114.7(13)
C51 C50 C47 111.4(14)
C51 C50 C52 124.2(15)
C47 C50 C52 95.9(11)
C51 C50 H50 108.0
C47 C50 H50 108.0
C52 C50 H50 108.0
C50 C51 H51A 109.5
C50 C51 H51B 109.5
H51A C51 H51B 109.5
C50 C51 H51C 109.5
H51A C51 H51C 109.5
H51B C51 H51C 109.5
C53 C52 C42 110.2(13)
C53 C52 C50 118.5(12)
C42 C52 C50 101.0(12)
C53 C52 C45 121.9(13)
C42 C52 C45 102.1(12)
C50 C52 C45 100.1(12)
O18 C53 O19 106.0(11)
O18 C53 C54 104.3(13)
O19 C53 C54 104.9(11)
O18 C53 C52 111.4(12)
O19 C53 C52 111.2(13)
C54 C53 C52 118.2(13)
C55 C54 C53 108.1(15)
C55 C54 H54 126.0
C53 C54 H54 126.0
C54 C55 C56 108.3(14)
C54 C55 C57 128.0(16)
C56 C55 C57 123.6(15)
O20 C56 O19 119.5(15)
O20 C56 C55 129.7(14)
O19 C56 C55 110.8(14)
C55 C57 H57A 109.5
C55 C57 H57B 109.5
H57A C57 H57B 109.5
C55 C57 H57C 109.5
H57A C57 H57C 109.5
H57B C57 H57C 109.5
C34 C58 H58A 109.5
C34 C58 H58B 109.5
H58A C58 H58B 109.5
C34 C58 H58C 109.5
H58A C58 H58C 109.5
H58B C58 H58C 109.5
C34 C59 H59A 109.5
C34 C59 H59B 109.5
H59A C59 H59B 109.5
C34 C59 H59C 109.5
H59A C59 H59C 109.5
H59B C59 H59C 109.5
C4 O1 C1 113.4(11)
C3 O2 C10 110.5(12)
C19 O4 C7 102.1(11)
C19 O5 H5 109.5
C15 O7 H7 109.5
C9 O8 C23 114.5(12)
C26 O9 C23 109.2(13)
C31 O11 C34 110.9(11)
C33 O12 C40 112.8(12)
C49 O14 C37 104.6(11)
C49 O15 H15 109.5
C45 O17 H17 109.5
C39 O18 C53 117.0(11)
C56 O19 C53 107.8(12)

loop_
_geom_bond_atom_site_label_1
_geom_bond_atom_site_label_2
_geom_bond_distance
C1 O1 1.471(19)
C1 C2 1.54(2)
C1 C10 1.55(2)
C1 H1 0.9800
C2 C3 1.49(2)
C2 H2A 0.9700
C2 H2B 0.9700
C3 O3 1.22(2)
C3 O2 1.37(2)
C4 O1 1.45(2)
C4 C29 1.50(2)
C4 C30 1.52(2)
C4 C5 1.54(2)
C5 C10 1.51(2)
C5 C6 1.54(2)
C5 H5A 0.9800
C6 C7 1.54(2)
C6 H6A 0.9700
C6 H6B 0.9700
C7 O4 1.47(2)
C7 C8 1.57(2)
C7 H7A 0.9800
C8 C14 1.52(2)
C8 C9 1.53(2)
C8 H8 0.9800
C9 O8 1.398(19)
C9 C11 1.57(2)
C9 C19 1.58(2)
C10 O2 1.449(19)
C10 C19 1.57(2)
C11 C12 1.55(2)
C11 H11A 0.9700
C11 H11B 0.9700
C12 C13 1.53(2)
C12 C22 1.53(2)
C12 H12 0.9800
C13 C18 1.45(2)
C13 C17 1.53(2)
C13 C16 1.54(2)
C14 O6 1.22(2)
C14 C15 1.55(2)
C15 O7 1.45(2)
C15 C16 1.51(2)
C15 C22 1.60(2)
C16 C17 1.49(2)
C16 H16 0.9800
C17 C20 1.51(2)
C17 H17A 0.9800
C18 H18A 0.9600
C18 H18B 0.9600
C18 H18C 0.9600
C19 O5 1.38(2)
C19 O4 1.442(19)
C20 C22 1.58(2)
C20 C21 1.62(2)
C20 H20 0.9800
C21 H21A 0.9600
C21 H21B 0.9600
C21 H21C 0.9600
C22 C23 1.49(2)
C23 O8 1.441(18)
C23 O9 1.50(2)
C23 C24 1.50(2)
C24 C25 1.29(2)
C24 H24 0.9300
C25 C27 1.50(2)
C25 C26 1.52(2)
C26 O10 1.19(2)
C26 O9 1.333(19)
C27 H27A 0.9600
C27 H27B 0.9600
C27 H27C 0.9600
C29 H29A 0.9600
C29 H29B 0.9600
C29 H29C 0.9600
C30 H30A 0.9600
C30 H30B 0.9600
C30 H30C 0.9600
C31 O11 1.452(19)
C31 C32 1.48(2)
C31 C40 1.57(2)
C31 H31 0.9800
C32 C33 1.56(2)
C32 H32A 0.9700
C32 H32B 0.9700
C33 O13 1.14(2)
C33 O12 1.36(2)
C34 O11 1.464(19)
C34 C58 1.52(2)
C34 C59 1.52(2)
C34 C35 1.58(2)
C35 C36 1.53(2)
C35 C40 1.53(2)
C35 H35 0.9800
C36 C37 1.51(2)
C36 H36A 0.9700
C36 H36B 0.9700
C37 O14 1.43(2)
C37 C38 1.53(2)
C37 H37 0.9800
C38 C44 1.47(2)
C38 C39 1.58(2)
C38 H38 0.9800
C39 O18 1.431(17)
C39 C41 1.52(2)
C39 C49 1.57(2)
C40 O12 1.479(19)
C40 C49 1.53(2)
C41 C42 1.60(2)
C41 H41A 0.9700
C41 H41B 0.9700
C42 C52 1.53(2)
C42 C43 1.54(2)
C42 H42 0.9800
C43 C48 1.45(2)
C43 C46 1.53(2)
C43 C47 1.57(2)
C44 O16 1.244(19)
C44 C45 1.55(2)
C45 O17 1.40(2)
C45 C46 1.54(2)
C45 C52 1.60(2)
C46 C47 1.56(2)
C46 H46 0.9800
C47 C50 1.54(2)
C47 H47 0.9800
C48 H48A 0.9600
C48 H48B 0.9600
C48 H48C 0.9600
C49 O15 1.36(2)
C49 O14 1.419(18)
C50 C51 1.44(2)
C50 C52 1.60(2)
C50 H50 0.9800
C51 H51A 0.9600
C51 H51B 0.9600
C51 H51C 0.9600
C52 C53 1.51(2)
C53 O18 1.440(18)
C53 O19 1.444(19)
C53 C54 1.49(2)
C54 C55 1.38(2)
C54 H54 0.9300
C55 C56 1.40(2)
C55 C57 1.46(2)
C56 O20 1.24(2)
C56 O19 1.378(17)
C57 H57A 0.9600
C57 H57B 0.9600
C57 H57C 0.9600
C58 H58A 0.9600
C58 H58B 0.9600
C58 H58C 0.9600
C59 H59A 0.9600
C59 H59B 0.9600
C59 H59C 0.9600
O5 H5 0.8200
O7 H7 0.8200
O15 H15 0.8200
O17 H17 0.8200

loop_
_geom_torsion_atom_site_label_1
_geom_torsion_atom_site_label_2
_geom_torsion_atom_site_label_3
_geom_torsion_atom_site_label_4
_geom_torsion
O1 C1 C2 C3 -97.1(15)
C10 C1 C2 C3 13.3(15)
C1 C2 C3 O3 173.3(17)
C1 C2 C3 O2 -5.2(17)
O1 C4 C5 C10 -35.0(15)
C29 C4 C5 C10 82.4(16)
C30 C4 C5 C10 -151.1(14)
O1 C4 C5 C6 84.7(15)
C29 C4 C5 C6 -157.9(14)
C30 C4 C5 C6 -31(2)
C10 C5 C6 C7 -37.2(18)
C4 C5 C6 C7 -154.1(14)
C5 C6 C7 O4 60.2(16)
C5 C6 C7 C8 -55.0(18)
O4 C7 C8 C14 107.4(15)
C6 C7 C8 C14 -135.8(15)
O4 C7 C8 C9 -14.5(15)
C6 C7 C8 C9 102.3(15)
C14 C8 C9 O8 103.4(15)
C7 C8 C9 O8 -133.4(12)
C14 C8 C9 C11 -19.6(19)
C7 C8 C9 C11 103.6(14)
C14 C8 C9 C19 -137.8(13)
C7 C8 C9 C19 -14.7(15)
C6 C5 C10 O2 158.2(12)
C4 C5 C10 O2 -80.1(15)
C6 C5 C10 C1 -87.0(14)
C4 C5 C10 C1 34.7(15)
C6 C5 C10 C19 34.9(18)
C4 C5 C10 C19 156.6(13)
O1 C1 C10 O2 98.5(13)
C2 C1 C10 O2 -17.0(15)
O1 C1 C10 C5 -20.5(15)
C2 C1 C10 C5 -136.0(12)
O1 C1 C10 C19 -146.9(12)
C2 C1 C10 C19 97.5(14)
O8 C9 C11 C12 -42.8(17)
C8 C9 C11 C12 83.5(17)
C19 C9 C11 C12 -161.7(13)
C9 C11 C12 C13 -129.7(15)
C9 C11 C12 C22 -17.4(19)
C22 C12 C13 C18 178.0(16)
C11 C12 C13 C18 -63(2)
C22 C12 C13 C17 29.3(16)
C11 C12 C13 C17 148.6(15)
C22 C12 C13 C16 -31.2(16)
C11 C12 C13 C16 88.1(17)
C9 C8 C14 O6 125.4(19)
C7 C8 C14 O6 9(3)
C9 C8 C14 C15 -56.5(18)
C7 C8 C14 C15 -173.1(14)
O6 C14 C15 O7 75.6(19)
C8 C14 C15 O7 -102.7(15)
O6 C14 C15 C16 -44(2)
C8 C14 C15 C16 138.1(15)
O6 C14 C15 C22 -155.0(16)
C8 C14 C15 C22 27(2)
O7 C15 C16 C17 84.6(16)
C14 C15 C16 C17 -157.8(14)
C22 C15 C16 C17 -33.3(16)
O7 C15 C16 C13 148.4(13)
C14 C15 C16 C13 -94.0(16)
C22 C15 C16 C13 30.6(15)
C18 C13 C16 C17 -109.0(17)
C12 C13 C16 C17 98.8(14)
C18 C13 C16 C15 151.5(15)
C12 C13 C16 C15 -0.7(18)
C17 C13 C16 C15 -99.5(14)
C15 C16 C17 C20 -2.0(18)
C13 C16 C17 C20 -103.3(15)
C15 C16 C17 C13 101.3(15)
C18 C13 C17 C16 110.5(19)
C12 C13 C17 C16 -99.0(15)
C18 C13 C17 C20 -150.6(16)
C12 C13 C17 C20 0.0(18)
C16 C13 C17 C20 98.9(15)
O2 C10 C19 O5 62.6(14)
C5 C10 C19 O5 -170.7(13)
C1 C10 C19 O5 -52.4(16)
O2 C10 C19 O4 179.3(12)
C5 C10 C19 O4 -54.0(17)
C1 C10 C19 O4 64.3(16)
O2 C10 C19 C9 -68.5(17)
C5 C10 C19 C9 58.2(19)
C1 C10 C19 C9 176.5(13)
O8 C9 C19 O5 -79.5(17)
C8 C9 C19 O5 159.8(14)
C11 C9 C19 O5 37.3(18)
O8 C9 C19 O4 160.8(12)
C8 C9 C19 O4 40.0(15)
C11 C9 C19 O4 -82.5(14)
O8 C9 C19 C10 45.4(18)
C8 C9 C19 C10 -75.3(16)
C11 C9 C19 C10 162.2(13)
C16 C17 C20 C22 36.8(16)
C13 C17 C20 C22 -28.0(17)
C16 C17 C20 C21 156.1(13)
C13 C17 C20 C21 91.3(15)
C13 C12 C22 C23 179.4(13)
C11 C12 C22 C23 57.7(18)
C13 C12 C22 C20 -48.2(15)
C11 C12 C22 C20 -169.9(13)
C13 C12 C22 C15 50.5(13)
C11 C12 C22 C15 -71.2(15)
C17 C20 C22 C23 171.2(16)
C21 C20 C22 C23 55(2)
C17 C20 C22 C12 47.2(16)
C21 C20 C22 C12 -68.8(16)
C17 C20 C22 C15 -55.5(14)
C21 C20 C22 C15 -171.5(13)
O7 C15 C22 C23 73.9(18)
C16 C15 C22 C23 -171.0(14)
C14 C15 C22 C23 -53(2)
O7 C15 C22 C12 -165.5(13)
C16 C15 C22 C12 -50.5(13)
C14 C15 C22 C12 67.9(16)
O7 C15 C22 C20 -60.5(15)
C16 C15 C22 C20 54.6(13)
C14 C15 C22 C20 173.0(14)
C12 C22 C23 O8 -36.3(18)
C20 C22 C23 O8 -157.7(15)
C15 C22 C23 O8 80.2(18)
C12 C22 C23 O9 -158.1(12)
C20 C22 C23 O9 80.5(18)
C15 C22 C23 O9 -41.7(19)
C12 C22 C23 C24 86.7(17)
C20 C22 C23 C24 -35(2)
C15 C22 C23 C24 -156.8(14)
O8 C23 C24 C25 -112.9(15)
C22 C23 C24 C25 120.1(16)
O9 C23 C24 C25 -0.2(17)
C23 C24 C25 C27 -179.1(15)
C23 C24 C25 C26 -0.7(17)
C24 C25 C26 O10 175.9(16)
C27 C25 C26 O10 -5(2)
C24 C25 C26 O9 1.5(16)
C27 C25 C26 O9 -179.9(13)
O11 C31 C32 C33 -100.0(14)
C40 C31 C32 C33 15.8(15)
C31 C32 C33 O13 172.1(18)
C31 C32 C33 O12 -5.5(17)
O11 C34 C35 C36 79.9(15)
C58 C34 C35 C36 -33.8(18)
C59 C34 C35 C36 -160.3(14)
O11 C34 C35 C40 -37.1(14)
C58 C34 C35 C40 -150.8(13)
C59 C34 C35 C40 82.7(16)
C40 C35 C36 C37 -40.7(17)
C34 C35 C36 C37 -154.0(13)
C35 C36 C37 O14 63.9(15)
C35 C36 C37 C38 -53.1(18)
O14 C37 C38 C44 107.3(15)
C36 C37 C38 C44 -134.5(15)
O14 C37 C38 C39 -15.9(15)
C36 C37 C38 C39 102.3(15)
C44 C38 C39 O18 101.8(14)
C37 C38 C39 O18 -131.0(12)
C44 C38 C39 C41 -23.9(18)
C37 C38 C39 C41 103.3(14)
C44 C38 C39 C49 -140.5(12)
C37 C38 C39 C49 -13.3(14)
C36 C35 C40 O12 162.6(11)
C34 C35 C40 O12 -77.3(15)
C36 C35 C40 C49 36.3(18)
C34 C35 C40 C49 156.4(12)
C36 C35 C40 C31 -87.3(13)
C34 C35 C40 C31 32.8(14)
O11 C31 C40 O12 99.1(13)
C32 C31 C40 O12 -20.1(15)
O11 C31 C40 C49 -144.7(13)
C32 C31 C40 C49 96.1(15)
O11 C31 C40 C35 -17.3(15)
C32 C31 C40 C35 -136.5(12)
O18 C39 C41 C42 -38.7(17)
C49 C39 C41 C42 -162.1(13)
C38 C39 C41 C42 85.7(15)
C39 C41 C42 C52 -19.8(18)
C39 C41 C42 C43 -131.2(14)
C52 C42 C43 C48 174.3(15)
C41 C42 C43 C48 -67(2)
C52 C42 C43 C46 -30.2(16)
C41 C42 C43 C46 88.9(16)
C52 C42 C43 C47 32.9(15)
C41 C42 C43 C47 152.0(14)
C37 C38 C44 O16 9(2)
C39 C38 C44 O16 127.3(17)
C37 C38 C44 C45 -175.6(14)
C39 C38 C44 C45 -57.2(18)
O16 C44 C45 O17 74.3(18)
C38 C44 C45 O17 -101.4(16)
O16 C44 C45 C46 -47(2)
C38 C44 C45 C46 137.5(15)
O16 C44 C45 C52 -155.6(15)
C38 C44 C45 C52 29(2)
C48 C43 C46 C45 153.1(15)
C42 C43 C46 C45 -0.4(18)
C47 C43 C46 C45 -97.3(13)
C48 C43 C46 C47 -109.6(19)
C42 C43 C46 C47 96.8(13)
O17 C45 C46 C43 148.7(13)
C44 C45 C46 C43 -91.3(16)
C52 C45 C46 C43 29.3(15)
O17 C45 C46 C47 85.2(16)
C44 C45 C46 C47 -154.9(14)
C52 C45 C46 C47 -34.3(15)
C43 C46 C47 C50 -99.8(15)
C45 C46 C47 C50 2.2(18)
C45 C46 C47 C43 102.0(14)
C48 C43 C47 C50 -140.8(17)
C46 C43 C47 C50 101.8(15)
C42 C43 C47 C50 0.0(18)
C48 C43 C47 C46 117.5(19)
C42 C43 C47 C46 -101.7(15)
O12 C40 C49 O15 61.1(15)
C35 C40 C49 O15 -170.9(13)
C31 C40 C49 O15 -51.7(16)
O12 C40 C49 O14 -179.1(12)
C35 C40 C49 O14 -51.1(17)
C31 C40 C49 O14 68.2(16)
O12 C40 C49 C39 -68.4(17)
C35 C40 C49 C39 59.5(18)
C31 C40 C49 C39 178.8(13)
O18 C39 C49 O15 -84.0(16)
C41 C39 C49 O15 39.9(17)
C38 C39 C49 O15 159.4(13)
O18 C39 C49 O14 154.8(12)
C41 C39 C49 O14 -81.3(14)
C38 C39 C49 O14 38.2(14)
O18 C39 C49 C40 40.7(19)
C41 C39 C49 C40 164.6(13)
C38 C39 C49 C40 -75.9(15)
C46 C47 C50 C51 161.2(14)
C43 C47 C50 C51 99.2(16)
C46 C47 C50 C52 30.8(16)
C43 C47 C50 C52 -31.1(16)
C43 C42 C52 C53 180.0(13)
C41 C42 C52 C53 60.1(17)
C43 C42 C52 C50 -54.0(14)
C41 C42 C52 C50 -173.9(13)
C43 C42 C52 C45 49.0(13)
C41 C42 C52 C45 -70.9(15)
C51 C50 C52 C53 52(2)
C47 C50 C52 C53 172.8(15)
C51 C50 C52 C42 -68.5(18)
C47 C50 C52 C42 52.5(15)
C51 C50 C52 C45 -173.0(15)
C47 C50 C52 C45 -52.1(14)
O17 C45 C52 C53 70.8(18)
C46 C45 C52 C53 -172.3(14)
C44 C45 C52 C53 -56.8(19)
O17 C45 C52 C42 -165.8(13)
C46 C45 C52 C42 -48.9(13)
C44 C45 C52 C42 66.6(15)
O17 C45 C52 C50 -62.1(15)
C46 C45 C52 C50 54.8(13)
C44 C45 C52 C50 170.2(13)
C42 C52 C53 O18 -38.7(18)
C50 C52 C53 O18 -154.3(14)
C45 C52 C53 O18 80.7(18)
C42 C52 C53 O19 -156.7(12)
C50 C52 C53 O19 87.8(16)
C45 C52 C53 O19 -37.2(18)
C42 C52 C53 C54 82.0(17)
C50 C52 C53 C54 -34(2)
C45 C52 C53 C54 -158.5(14)
O18 C53 C54 C55 -113.9(14)
O19 C53 C54 C55 -2.7(16)
C52 C53 C54 C55 121.8(15)
C53 C54 C55 C56 3.4(17)
C53 C54 C55 C57 -179.6(15)
C54 C55 C56 O20 178.5(16)
C57 C55 C56 O20 1(3)
C54 C55 C56 O19 -2.9(17)
C57 C55 C56 O19 179.9(14)
C29 C4 O1 C1 -96.5(14)
C30 C4 O1 C1 145.1(12)
C5 C4 O1 C1 22.6(16)
C2 C1 O1 C4 108.3(14)
C10 C1 O1 C4 -1.9(16)
O3 C3 O2 C10 175.2(15)
C2 C3 O2 C10 -6.2(18)
C5 C10 O2 C3 127.8(14)
C1 C10 O2 C3 14.9(16)
C19 C10 O2 C3 -102.7(14)
O5 C19 O4 C7 -174.9(12)
C10 C19 O4 C7 71.1(13)
C9 C19 O4 C7 -49.5(13)
C6 C7 O4 C19 -76.9(13)
C8 C7 O4 C19 40.7(14)
C8 C9 O8 C23 -57.9(17)
C11 C9 O8 C23 69.6(16)
C19 C9 O8 C23 -172.2(13)
C22 C23 O8 C9 -28.2(19)
O9 C23 O8 C9 95.2(14)
C24 C23 O8 C9 -156.8(13)
O10 C26 O9 C23 -176.3(14)
C25 C26 O9 C23 -1.6(15)
O8 C23 O9 C26 112.1(13)
C22 C23 O9 C26 -123.0(13)
C24 C23 O9 C26 1.2(14)
C32 C31 O11 C34 108.9(14)
C40 C31 O11 C34 -6.9(16)
C58 C34 O11 C31 147.8(12)
C59 C34 O11 C31 -95.4(14)
C35 C34 O11 C31 27.4(16)
O13 C33 O12 C40 174.1(15)
C32 C33 O12 C40 -8.1(17)
C49 C40 O12 C33 -101.0(15)
C35 C40 O12 C33 127.7(14)
C31 C40 O12 C33 17.5(16)
O15 C49 O14 C37 -174.4(12)
C40 C49 O14 C37 69.4(14)
C39 C49 O14 C37 -50.6(13)
C36 C37 O14 C49 -79.2(13)
C38 C37 O14 C49 42.8(14)
C41 C39 O18 C53 65.4(17)
C49 C39 O18 C53 -172.4(13)
C38 C39 O18 C53 -60.9(16)
O19 C53 O18 C39 98.8(13)
C54 C53 O18 C39 -150.8(12)
C52 C53 O18 C39 -22.3(19)
O20 C56 O19 C53 179.8(13)
C55 C56 O19 C53 1.1(16)
O18 C53 O19 C56 110.9(12)
C54 C53 O19 C56 0.9(15)
C52 C53 O19 C56 -127.9(13)
